data_1532016
loop_
_publ_author_name
'Pan, F.'
'Wang, R.-J.'
'Wei, J.-Z.'
'Shen, G.-Q.'
'Wang, X.-Q.'
'Shen, D.-Z.'

_publ_section_title
;
 The crystal structure and NLO property of strontium tetraborate Sr B4 O7
;
_journal_name_full 'Gaodeng Xuexiao Huaxue Xuebao'
_journal_page_first 154
_journal_page_last 158
_journal_volume 22
_journal_year 2001
_chemical_formula_sum 'B4 O7 Sr'
_chemical_name_systematic 'Sr (B4 O7)'
_space_group_IT_number 31
_symmetry_space_group_name_Hall 'P 2ac -2'
_symmetry_space_group_name_H-M 'P m n 21'
_cell_angle_alpha 90
_cell_angle_beta 90
_cell_angle_gamma 90
_cell_formula_units_Z 2
_cell_length_a 10.724
_cell_length_b 4.447
_cell_length_c 4.2392
_cell_volume 202.166
_citation_journal_id_ASTM KTHPDM
_cod_data_source_file Pan_KTHPDM_2001_637.cif
_cod_data_source_block B4O7Sr1
_cod_original_cell_volume 202.1659
_cod_original_formula_sum 'B4 O7 Sr1'
_cod_database_code 1532016

loop_
_symmetry_equiv_pos_as_xyz
x,y,z
-x+1/2,-y,z+1/2
-x,y,z
x+1/2,-y,z+1/2

loop_
_atom_site_label
_atom_site_type_symbol
_atom_site_fract_x
_atom_site_fract_y
_atom_site_fract_z
_atom_site_occupancy
_atom_site_U_iso_or_equiv
O3 O-2 0.365 0.226 0.632 1 0.0
O4 O-2 0.223 0.632 0.636 1 0.0
B1 B+3 0.378 0.174 0.969 1 0.0
B2 B+3 0.249 0.679 0.995 1 0.0
O1 O-2 0 0.726 0.576 1 0.0
Sr1 Sr+2 0 0.288 0 1 0.0
O2 O-2 0.359 0.857 0.041 1 0.0
